data_1100288
loop_
_publ_author_name
'Boche, Gernot'
'Marsch, Michael'
'Harms, Klaus'

_publ_section_title
;
 [(\a-Cyanobenzyllithium. Tetramethylethylenediamine)~2~. Benzene]:
 X-ray Structure Analysis of an \a-Nitrile "Carbanion"
;
_journal_coden_ASTM ACIEAY
_journal_issue 4
_journal_name_full
;
 Angewandte Chemie, International Edition in English
;
_journal_page_first 373
_journal_page_last 374
_journal_paper_doi 10.1002/anie.198603731
_journal_volume 25
_journal_year 1986
_chemical_formula_sum 'C34 H50 Li2 N6'
_space_group_IT_number 14
_symmetry_cell_setting monoclinic
_symmetry_space_group_name_Hall '-P 2yn'
_symmetry_space_group_name_H-M 'P 1 21/n 1'
_cell_angle_alpha 90
_cell_angle_beta 99.43(2)
_cell_angle_gamma 90
_cell_formula_units_Z 4
_cell_length_a 9.689(2)
_cell_length_b 15.699(4)
_cell_length_c 23.914(6)
_cod_original_sg_symbol_H-M 'P 21/n'
_cod_database_code 1100288

loop_
_symmetry_equiv_pos_site_id
_symmetry_equiv_pos_as_xyz
1 x,y,z
2 1/2-x,1/2+y,1/2-z
3 -x,-y,-z
4 -1/2+x,-1/2-y,-1/2+z

loop_
_atom_site_label
_atom_site_type_symbol
_atom_site_fract_x
_atom_site_fract_y
_atom_site_fract_z
C1 C -0.0107(5) 0.1439(3) 0.3502(2)
C2 C 0.0164(5) 0.1462(3) 0.4096(2)
C3 C -0.0464(6) 0.0921(4) 0.4421(3)
C4 C -0.1410(6) 0.0323(3) 0.4175(3)
C5 C -0.1695(6) 0.0277(3) 0.3596(3)
C6 C -0.1067(6) 0.0819(3) 0.3262(3)
C7 C 0.0531(7) 0.2004(4) 0.3143(3)
C8 C 0.1466(6) 0.2636(4) 0.3338(2)
N1 N 0.2256(4) 0.3178(3) 0.3508(2)
C9 C 0.6615(5) 0.6376(3) 0.4190(3)
C10 C 0.6397(6) 0.6553(3) 0.3609(3)
C11 C 0.7096(7) 0.7215(4) 0.3392(3)
C12 C 0.8037(7) 0.7713(4) 0.3735(3)
C13 C 0.8277(6) 0.7545(4) 0.4311(3)
C14 C 0.7579(6) 0.6882(4) 0.4536(3)
C15 C 0.5914(6) 0.5697(4) 0.4435(2)
C16 C 0.4946(5) 0.5171(3) 0.4121(2)
N2 N 0.4130(4) 0.4721(3) 0.3849(2)
N3 N 0.5609(5) 0.2644(3) 0.4152(2)
C17 C 0.6474(10) 0.2323(6) 0.3755(4)
C18 C 0.6482(10) 0.2702(7) 0.3269(4)
N4 N 0.5425(4) 0.3279(3) 0.3008(2)
C19 C 0.4875(8) 0.1930(4) 0.4370(3)
C20 C 0.6484(8) 0.3055(5) 0.4632(3)
C21 C 0.4549(8) 0.2884(5) 0.2524(3)
C22 C 0.6077(8) 0.4029(5) 0.2822(3)
N5 N 0.0646(5) 0.5070(3) 0.3899(2)
C23 C -0.020(1) 0.5477(8) 0.3410(3)
C24 C 0.0129(8) 0.5508(5) 0.2920(3)
N6 N 0.1215(5) 0.4962(4) 0.2750(2)
C25 C 0.1259(8) 0.5703(5) 0.4313(4)
C26 C -0.0213(8) 0.4499(5) 0.4177(3)
C27 C 0.2167(9) 0.5497(5) 0.2482(4)
C28 C 0.0564(10) 0.4305(6) 0.2348(3)
C29 C 0.3558(8) -0.1963(5) 0.3953(3)
C30 C 0.4621(6) -0.1407(4) 0.4096(3)
C31 C 0.4357(8) -0.0584(5) 0.4237(3)
C32 C 0.2987(9) -0.0340(4) 0.4206(3)
C33 C 0.1927(7) -0.0905(5) 0.4063(3)
C34 C 0.2225(8) -0.1713(5) 0.3940(3)
Li1 Li 0.4309(9) 0.3459(6) 0.3675(4)
Li2 Li 0.2109(9) 0.4463(6) 0.3536(4)
H1 H 0.08160 0.18750 0.42810
H2 H -0.02420 0.09570 0.48270
H3 H -0.18620 -0.00530 0.44050
H4 H -0.23460 -0.01430 0.34190
H5 H -0.12890 0.07730 0.28570
H6 H 0.0276(45) 0.1946(27) 0.2736(18)
H7 H 0.57520 0.62110 0.33560
H8 H 0.69140 0.73260 0.29920
H9 H 0.85190 0.81660 0.35790
H10 H 0.89310 0.78890 0.45590
H11 H 0.77650 0.67740 0.49370
H12 H 0.6108(43) 0.5669(26) 0.4861(17)
H13 H 0.61840 0.17470 0.36690
H14 H 0.74220 0.23270 0.39500
H15 H 0.73430 0.30170 0.33130
H16 H 0.65100 0.22520 0.29990
H17 H 0.42790 0.17030 0.40440
H18 H 0.43150 0.21230 0.46410
H19 H 0.55060 0.14950 0.45380
H20 H 0.69110 0.35410 0.44860
H21 H 0.71990 0.26750 0.48120
H22 H 0.59180 0.32380 0.49030
H23 H 0.41370 0.23770 0.26490
H24 H 0.51100 0.27390 0.22420
H25 H 0.38220 0.32710 0.23640
H26 H 0.64760 0.43460 0.31520
H27 H 0.53170 0.43460 0.26110
H28 H 0.67790 0.39310 0.25890
H29 H -0.03260 0.60570 0.35200
H30 H -0.10840 0.51870 0.33610
H31 H -0.07100 0.53970 0.26560
H32 H 0.04250 0.60840 0.28740
H33 H 0.18540 0.60820 0.41460
H34 H 0.18140 0.53780 0.46070
H35 H 0.05780 0.60290 0.44710
H36 H -0.05770 0.40420 0.39290
H37 H -0.09720 0.47930 0.43040
H38 H 0.04030 0.42720 0.44980
H39 H 0.29020 0.51350 0.23950
H40 H 0.25560 0.59240 0.27500
H41 H 0.17100 0.57680 0.21410
H42 H 0.12550 0.39370 0.22310
H43 H 0.00290 0.45720 0.20220
H44 H -0.00470 0.39760 0.25420
H45 H 0.37530 -0.25400 0.38590
H46 H 0.55670 -0.15910 0.41000
H47 H 0.51070 -0.01900 0.43530
H48 H 0.27750 0.02390 0.42880
H49 H 0.09730 -0.07290 0.40500
H50 H 0.14790 -0.21160 0.38410

loop_
_atom_type_symbol
_atom_type_radius_bond
C 0.68
H 0.23
Li 1.01
N 0.68
